data_2101111
loop_
_publ_author_name
'Dorset, D. L.'
'McCourt, M. P.'
'Kopp, S.'
'Wittmann, J.-C.'
'Lotz, B.'

_publ_section_title
;
 Direct determination of polymer crystal structures by electron
 crystallography -- isotactic poly(1-butene), form (III)
;
_journal_issue 2
_journal_name_full 'Acta Crystallographica Section B'
_journal_page_first 201
_journal_page_last 208
_journal_paper_doi 10.1107/S0108768193009140
_journal_volume 50
_journal_year 1994
_chemical_formula_moiety '(C4 H8)n'
_chemical_formula_sum 'C4 H8'
_chemical_formula_weight 56.068
_symmetry_cell_setting orthorhombic
_symmetry_space_group_name_Hall 'P 2ac 2ab'
_symmetry_space_group_name_H-M 'P 21 21 21'
_cell_angle_alpha 90.
_cell_angle_beta 90.
_cell_angle_gamma 90.
_cell_formula_units_Z 4
_cell_length_a 12.38
_cell_length_b 8.88
_cell_length_c 7.56
_cell_volume 831.104
_diffrn_radiation_type electron
_cod_data_source_file cr0447.cif
_cod_data_source_block cr0447a
_cod_original_cell_volume 831.10
_cod_database_code 2101111

loop_
_atom_site_label
_atom_site_fract_x
_atom_site_fract_y
_atom_site_fract_z
C1 .346 -.038 .108
C2 .298 .125 .163
C3 .381 .248 .103
C4 .325 .402 .120
C5 .279 .134 .358
C6 .160 .067 .413
C7 .072 .183 .353
C8 -.038 .105 .370
